data_2226548
loop_
_publ_author_name
'Al-Dajani, Mohammad T. M.'
'Abdallah, Hassan H.'
'Mohamed, Nornisah'
'Goh, Jia Hao'
'Fun, Hoong-Kun'

_publ_section_title
;
 2,6-Di(pyrrolidin-1-yl)pyridinium chloride monohydrate
;
_journal_coeditor_code IS2565
_journal_issue 7
_journal_name_full 'Acta Crystallographica Section E'
_journal_page_first o1815
_journal_page_last o1816
_journal_paper_doi 10.1107/S160053681002427X
_journal_volume 66
_journal_year 2010
_chemical_formula_iupac 'C13 H20 N3 +, Cl -, H2 O'
_chemical_formula_moiety 'C13 H20 N3 +, Cl -, H2 O'
_chemical_formula_sum 'C13 H22 Cl N3 O'
_chemical_formula_weight 271.79
_chemical_name_systematic
;
2,6-Di(pyrrolidin-1-yl)pyridinium chloride monohydrate
;
_space_group_IT_number 14
_symmetry_cell_setting monoclinic
_symmetry_space_group_name_Hall '-P 2ybc'
_symmetry_space_group_name_H-M 'P 1 21/c 1'
_atom_sites_solution_hydrogens geom
_atom_sites_solution_primary direct
_atom_sites_solution_secondary difmap
_audit_creation_method SHELXL-97
_cell_angle_alpha 90.00
_cell_angle_beta 119.214(2)
_cell_angle_gamma 90.00
_cell_formula_units_Z 4
_cell_length_a 11.5728(15)
_cell_length_b 12.2724(16)
_cell_length_c 11.3622(16)
_cell_measurement_reflns_used 9025
_cell_measurement_temperature 100.00(10)
_cell_measurement_theta_max 35.08
_cell_measurement_theta_min 3.59
_cell_volume 1408.5(3)
_computing_cell_refinement 'SAINT (Bruker, 2009)'
_computing_data_collection 'APEX2 (Bruker, 2009)'
_computing_data_reduction 'SAINT (Bruker, 2009)'
_computing_molecular_graphics 'SHELXTL (Sheldrick, 2008)'
_computing_publication_material
;
SHELXTL (Sheldrick, 2008) and PLATON (Spek, 2009)
;
_computing_structure_refinement 'SHELXTL (Sheldrick, 2008)'
_computing_structure_solution 'SHELXTL (Sheldrick, 2008)'
_diffrn_ambient_temperature 100.00(10)
_diffrn_measured_fraction_theta_full 0.993
_diffrn_measured_fraction_theta_max 0.993
_diffrn_measurement_device_type
;
Bruker APEXII DUO CCD area-detector diffractometer
;
_diffrn_measurement_method '\f and \w scans'
_diffrn_radiation_monochromator graphite
_diffrn_radiation_source 'fine-focus sealed tube'
_diffrn_radiation_type MoK\a
_diffrn_radiation_wavelength 0.71073
_diffrn_reflns_av_R_equivalents 0.0278
_diffrn_reflns_av_sigmaI/netI 0.0243
_diffrn_reflns_limit_h_max 17
_diffrn_reflns_limit_h_min -17
_diffrn_reflns_limit_k_max 18
_diffrn_reflns_limit_k_min -18
_diffrn_reflns_limit_l_max 17
_diffrn_reflns_limit_l_min -17
_diffrn_reflns_number 20960
_diffrn_reflns_theta_full 32.50
_diffrn_reflns_theta_max 32.50
_diffrn_reflns_theta_min 3.59
_diffrn_standards_number 0
_exptl_absorpt_coefficient_mu 0.265
_exptl_absorpt_correction_T_max 0.9467
_exptl_absorpt_correction_T_min 0.9114
_exptl_absorpt_correction_type multi-scan
_exptl_absorpt_process_details '(<i>SADABS</i>; Bruker, 2009)'
_exptl_crystal_colour brown
_exptl_crystal_density_diffrn 1.282
_exptl_crystal_density_method 'not measured'
_exptl_crystal_description block
_exptl_crystal_F_000 584
_exptl_crystal_size_max 0.357
_exptl_crystal_size_mid 0.247
_exptl_crystal_size_min 0.209
_refine_diff_density_max 0.850
_refine_diff_density_min -0.468
_refine_ls_extinction_method none
_refine_ls_goodness_of_fit_ref 1.261
_refine_ls_hydrogen_treatment constr
_refine_ls_matrix_type full
_refine_ls_number_parameters 163
_refine_ls_number_reflns 5073
_refine_ls_number_restraints 0
_refine_ls_restrained_S_all 1.261
_refine_ls_R_factor_all 0.0426
_refine_ls_R_factor_gt 0.0327
_refine_ls_shift/su_max 0.001
_refine_ls_shift/su_mean 0.000
_refine_ls_structure_factor_coef Fsqd
_refine_ls_weighting_details 'calc w=1/[\s^2^(Fo^2^)+(0.0709P)^2^+0.1550P] where P=(Fo^2^+2Fc^2^)/3'
_refine_ls_weighting_scheme calc
_refine_ls_wR_factor_gt 0.1038
_refine_ls_wR_factor_ref 0.1292
_reflns_number_gt 4506
_reflns_number_total 5073
_reflns_threshold_expression I>2\s(I)
_cod_data_source_file is2565.cif
_cod_data_source_block I
_cod_original_sg_symbol_H-M 'P 21/c'
_cod_database_code 2226548
_cod_database_fobs_code 2226548

loop_
_symmetry_equiv_pos_as_xyz
'x, y, z'
'-x, y+1/2, -z+1/2'
'-x, -y, -z'
'x, -y-1/2, z-1/2'

loop_
_atom_site_type_symbol
_atom_site_label
_atom_site_fract_x
_atom_site_fract_y
_atom_site_fract_z
_atom_site_U_iso_or_equiv
_atom_site_adp_type
_atom_site_calc_flag
_atom_site_refinement_flags
_atom_site_occupancy
_atom_site_disorder_assembly
_atom_site_disorder_group
Cl Cl1 0.19322(2) 0.62909(2) 0.66837(2) 0.01949(8) Uani d . 1 . .
N N1 0.36262(7) 0.57142(7) 1.04747(8) 0.01531(15) Uani d . 1 . .
N N2 0.14198(7) 0.52984(6) 0.90169(8) 0.01275(14) Uani d . 1 . .
H H1N2 0.1409 0.5734 0.8446 0.015 Uiso d R 1 . .
N N3 -0.08202(7) 0.50501(7) 0.75519(8) 0.01540(15) Uani d . 1 . .
C C1 0.34608(9) 0.68840(8) 1.01429(10) 0.01729(17) Uani d . 1 . .
H H1A 0.2653 0.7163 1.0090 0.021 Uiso calc R 1 . .
H H1B 0.3446 0.7022 0.9295 0.021 Uiso calc R 1 . .
C C2 0.46810(9) 0.73903(9) 1.13225(11) 0.0226(2) Uani d . 1 . .
H H2A 0.4514 0.7568 1.2058 0.027 Uiso calc R 1 . .
H H2B 0.4954 0.8045 1.1045 0.027 Uiso calc R 1 . .
C C3 0.57226(10) 0.64951(9) 1.17295(12) 0.0231(2) Uani d . 1 . .
H H3A 0.6087 0.6468 1.1121 0.028 Uiso calc R 1 . .
H H3B 0.6437 0.6601 1.2644 0.028 Uiso calc R 1 . .
C C4 0.49368(9) 0.54686(9) 1.16178(10) 0.02016(19) Uani d . 1 . .
H H4A 0.5325 0.4835 1.1435 0.024 Uiso calc R 1 . .
H H4B 0.4888 0.5344 1.2436 0.024 Uiso calc R 1 . .
C C5 0.26136(9) 0.50134(7) 1.01015(9) 0.01296(16) Uani d . 1 . .
C C6 0.27123(9) 0.40293(8) 1.07522(10) 0.01685(17) Uani d . 1 . .
H H6A 0.3516 0.3802 1.1467 0.020 Uiso calc R 1 . .
C C7 0.15781(10) 0.33922(8) 1.03070(10) 0.01769(18) Uani d . 1 . .
H H7A 0.1637 0.2735 1.0740 0.021 Uiso calc R 1 . .
C C8 0.03737(10) 0.36996(7) 0.92503(10) 0.01668(18) Uani d . 1 . .
H H8A -0.0372 0.3266 0.8984 0.020 Uiso calc R 1 . .
C C9 0.02951(8) 0.46816(7) 0.85822(9) 0.01324(16) Uani d . 1 . .
C C10 -0.20146(9) 0.43731(9) 0.69091(11) 0.02049(19) Uani d . 1 . .
H H10A -0.2389 0.4269 0.7501 0.025 Uiso calc R 1 . .
H H10B -0.1827 0.3667 0.6657 0.025 Uiso calc R 1 . .
C C11 -0.29411(10) 0.50344(10) 0.56689(11) 0.0251(2) Uani d . 1 . .
H H11A -0.3857 0.4926 0.5440 0.030 Uiso calc R 1 . .
H H11B -0.2836 0.4836 0.4900 0.030 Uiso calc R 1 . .
C C12 -0.25148(10) 0.62099(9) 0.60917(11) 0.0217(2) Uani d . 1 . .
H H12A -0.2777 0.6675 0.5312 0.026 Uiso calc R 1 . .
H H12B -0.2893 0.6492 0.6627 0.026 Uiso calc R 1 . .
C C13 -0.10123(9) 0.61292(8) 0.69258(10) 0.01769(18) Uani d . 1 . .
H H13A -0.0603 0.6171 0.6359 0.021 Uiso calc R 1 . .
H H13B -0.0654 0.6700 0.7601 0.021 Uiso calc R 1 . .
O O1W 0.07681(10) 0.38244(7) 0.62242(9) 0.02792(19) Uani d . 1 . .
H H1W1 0.0986 0.4542 0.6261 0.042 Uiso d R 1 . .
H H2W1 0.0048 0.3828 0.5536 0.042 Uiso d R 1 . .

loop_
_atom_site_aniso_label
_atom_site_aniso_U_11
_atom_site_aniso_U_22
_atom_site_aniso_U_33
_atom_site_aniso_U_12
_atom_site_aniso_U_13
_atom_site_aniso_U_23
Cl1 0.01614(12) 0.02374(14) 0.01981(13) 0.00041(7) 0.00973(10) 0.00133(8)
N1 0.0105(3) 0.0137(3) 0.0163(3) -0.0004(2) 0.0023(3) 0.0012(3)
N2 0.0111(3) 0.0121(3) 0.0131(3) -0.0003(2) 0.0044(3) 0.0008(2)
N3 0.0101(3) 0.0150(3) 0.0172(3) -0.0008(2) 0.0036(3) -0.0021(3)
C1 0.0140(4) 0.0132(4) 0.0203(4) -0.0011(3) 0.0050(3) -0.0005(3)
C2 0.0140(4) 0.0192(4) 0.0281(5) -0.0034(3) 0.0054(4) -0.0073(4)
C3 0.0116(4) 0.0236(5) 0.0275(5) -0.0019(3) 0.0045(4) -0.0028(4)
C4 0.0111(4) 0.0231(5) 0.0189(4) 0.0012(3) 0.0016(3) 0.0022(3)
C5 0.0115(3) 0.0134(4) 0.0129(4) 0.0006(3) 0.0051(3) -0.0003(3)
C6 0.0167(4) 0.0154(4) 0.0165(4) 0.0017(3) 0.0066(3) 0.0032(3)
C7 0.0207(4) 0.0133(4) 0.0207(4) 0.0007(3) 0.0114(3) 0.0023(3)
C8 0.0171(4) 0.0133(4) 0.0208(4) -0.0020(3) 0.0101(3) -0.0009(3)
C9 0.0116(3) 0.0128(4) 0.0150(4) -0.0011(3) 0.0063(3) -0.0031(3)
C10 0.0126(4) 0.0214(4) 0.0242(5) -0.0043(3) 0.0063(3) -0.0079(4)
C11 0.0119(4) 0.0369(6) 0.0209(5) -0.0010(4) 0.0037(3) -0.0053(4)
C12 0.0125(4) 0.0310(5) 0.0200(5) 0.0052(3) 0.0066(3) 0.0054(4)
C13 0.0124(4) 0.0204(4) 0.0189(4) 0.0022(3) 0.0066(3) 0.0034(3)
O1W 0.0333(4) 0.0220(4) 0.0218(4) 0.0079(3) 0.0082(3) -0.0016(3)

loop_
_atom_type_symbol
_atom_type_description
_atom_type_scat_dispersion_real
_atom_type_scat_dispersion_imag
_atom_type_scat_source
C C 0.0033 0.0016 'International Tables Vol C Tables 4.2.6.8 and 6.1.1.4'
H H 0.0000 0.0000 'International Tables Vol C Tables 4.2.6.8 and 6.1.1.4'
N N 0.0061 0.0033 'International Tables Vol C Tables 4.2.6.8 and 6.1.1.4'
O O 0.0106 0.0060 'International Tables Vol C Tables 4.2.6.8 and 6.1.1.4'
Cl Cl 0.1484 0.1585 'International Tables Vol C Tables 4.2.6.8 and 6.1.1.4'

loop_
_geom_angle_atom_site_label_1
_geom_angle_atom_site_label_2
_geom_angle_atom_site_label_3
_geom_angle_site_symmetry_1
_geom_angle_site_symmetry_3
_geom_angle
_geom_angle_publ_flag
C5 N1 C4 . . 120.85(8) ?
C5 N1 C1 . . 123.94(7) ?
C4 N1 C1 . . 112.06(7) ?
C9 N2 C5 . . 122.97(8) ?
C9 N2 H1N2 . . 114.9 ?
C5 N2 H1N2 . . 119.1 ?
C9 N3 C10 . . 121.35(8) ?
C9 N3 C13 . . 125.88(8) ?
C10 N3 C13 . . 112.77(8) ?
N1 C1 C2 . . 102.89(8) ?
N1 C1 H1A . . 111.2 ?
C2 C1 H1A . . 111.2 ?
N1 C1 H1B . . 111.2 ?
C2 C1 H1B . . 111.2 ?
H1A C1 H1B . . 109.1 ?
C1 C2 C3 . . 103.21(8) ?
C1 C2 H2A . . 111.1 ?
C3 C2 H2A . . 111.1 ?
C1 C2 H2B . . 111.1 ?
C3 C2 H2B . . 111.1 ?
H2A C2 H2B . . 109.1 ?
C4 C3 C2 . . 102.66(8) ?
C4 C3 H3A . . 111.2 ?
C2 C3 H3A . . 111.2 ?
C4 C3 H3B . . 111.2 ?
C2 C3 H3B . . 111.2 ?
H3A C3 H3B . . 109.1 ?
N1 C4 C3 . . 102.77(8) ?
N1 C4 H4A . . 111.2 ?
C3 C4 H4A . . 111.2 ?
N1 C4 H4B . . 111.2 ?
C3 C4 H4B . . 111.2 ?
H4A C4 H4B . . 109.1 ?
N1 C5 N2 . . 117.40(8) ?
N1 C5 C6 . . 123.70(8) ?
N2 C5 C6 . . 118.90(8) ?
C5 C6 C7 . . 118.41(9) ?
C5 C6 H6A . . 120.8 ?
C7 C6 H6A . . 120.8 ?
C8 C7 C6 . . 122.44(9) ?
C8 C7 H7A . . 118.8 ?
C6 C7 H7A . . 118.8 ?
C7 C8 C9 . . 118.56(9) ?
C7 C8 H8A . . 120.7 ?
C9 C8 H8A . . 120.7 ?
N3 C9 N2 . . 118.17(8) ?
N3 C9 C8 . . 123.19(8) ?
N2 C9 C8 . . 118.64(8) ?
N3 C10 C11 . . 103.05(9) ?
N3 C10 H10A . . 111.2 ?
C11 C10 H10A . . 111.2 ?
N3 C10 H10B . . 111.2 ?
C11 C10 H10B . . 111.2 ?
H10A C10 H10B . . 109.1 ?
C10 C11 C12 . . 103.85(8) ?
C10 C11 H11A . . 111.0 ?
C12 C11 H11A . . 111.0 ?
C10 C11 H11B . . 111.0 ?
C12 C11 H11B . . 111.0 ?
H11A C11 H11B . . 109.0 ?
C13 C12 C11 . . 103.30(8) ?
C13 C12 H12A . . 111.1 ?
C11 C12 H12A . . 111.1 ?
C13 C12 H12B . . 111.1 ?
C11 C12 H12B . . 111.1 ?
H12A C12 H12B . . 109.1 ?
N3 C13 C12 . . 102.53(8) ?
N3 C13 H13A . . 111.3 ?
C12 C13 H13A . . 111.3 ?
N3 C13 H13B . . 111.3 ?
C12 C13 H13B . . 111.3 ?
H13A C13 H13B . . 109.2 ?
H1W1 O1W H2W1 . . 99.6 ?

loop_
_geom_bond_atom_site_label_1
_geom_bond_atom_site_label_2
_geom_bond_site_symmetry_2
_geom_bond_distance
_geom_bond_publ_flag
N1 C5 . 1.3444(11) ?
N1 C4 . 1.4681(12) ?
N1 C1 . 1.4729(13) ?
N2 C9 . 1.3724(11) ?
N2 C5 . 1.3740(11) ?
N2 H1N2 . 0.8360 ?
N3 C9 . 1.3289(11) ?
N3 C10 . 1.4659(12) ?
N3 C13 . 1.4680(13) ?
C1 C2 . 1.5261(13) ?
C1 H1A . 0.9700 ?
C1 H1B . 0.9700 ?
C2 C3 . 1.5263(15) ?
C2 H2A . 0.9700 ?
C2 H2B . 0.9700 ?
C3 C4 . 1.5223(15) ?
C3 H3A . 0.9700 ?
C3 H3B . 0.9700 ?
C4 H4A . 0.9700 ?
C4 H4B . 0.9700 ?
C5 C6 . 1.3914(13) ?
C6 C7 . 1.3935(14) ?
C6 H6A . 0.9300 ?
C7 C8 . 1.3759(14) ?
C7 H7A . 0.9300 ?
C8 C9 . 1.4034(13) ?
C8 H8A . 0.9300 ?
C10 C11 . 1.5229(16) ?
C10 H10A . 0.9700 ?
C10 H10B . 0.9700 ?
C11 C12 . 1.5244(17) ?
C11 H11A . 0.9700 ?
C11 H11B . 0.9700 ?
C12 C13 . 1.5241(14) ?
C12 H12A . 0.9700 ?
C12 H12B . 0.9700 ?
C13 H13A . 0.9700 ?
C13 H13B . 0.9700 ?
O1W H1W1 . 0.9117 ?
O1W H2W1 . 0.8189 ?

loop_
_geom_hbond_atom_site_label_D
_geom_hbond_atom_site_label_H
_geom_hbond_atom_site_label_A
_geom_hbond_site_symmetry_A
_geom_hbond_distance_DH
_geom_hbond_distance_HA
_geom_hbond_distance_DA
_geom_hbond_angle_DHA
_geom_hbond_publ_flag
N2 H1N2 Cl1 . 0.8400 2.4500 3.2246(10) 153.00 yes
O1W H1W1 Cl1 . 0.9100 2.3500 3.2502(11) 169.00 yes
O1W H2W1 Cl1 3_566 0.8200 2.4500 3.2594(11) 171.00 yes
C1 H1B Cl1 . 0.9700 2.7600 3.5100(11) 135.00 yes
C7 H7A O1W 4_566 0.9300 2.3500 3.2122(15) 154.00 yes
C13 H13A Cl1 . 0.9700 2.7800 3.5555(13) 138.00 yes

loop_
_geom_torsion_atom_site_label_1
_geom_torsion_atom_site_label_2
_geom_torsion_atom_site_label_3
_geom_torsion_atom_site_label_4
_geom_torsion_site_symmetry_1
_geom_torsion_site_symmetry_2
_geom_torsion_site_symmetry_3
_geom_torsion_site_symmetry_4
_geom_torsion
_geom_torsion_publ_flag
C5 N1 C1 C2 . . . . 150.43(9) ?
C4 N1 C1 C2 . . . . -9.59(11) ?
N1 C1 C2 C3 . . . . 30.83(11) ?
C1 C2 C3 C4 . . . . -40.78(11) ?
C5 N1 C4 C3 . . . . -176.31(9) ?
C1 N1 C4 C3 . . . . -15.59(11) ?
C2 C3 C4 N1 . . . . 34.27(11) ?
C4 N1 C5 N2 . . . . -179.62(8) ?
C1 N1 C5 N2 . . . . 22.02(13) ?
C4 N1 C5 C6 . . . . 0.56(14) ?
C1 N1 C5 C6 . . . . -157.79(9) ?
C9 N2 C5 N1 . . . . -176.46(8) ?
C9 N2 C5 C6 . . . . 3.37(13) ?
N1 C5 C6 C7 . . . . 177.33(9) ?
N2 C5 C6 C7 . . . . -2.48(14) ?
C5 C6 C7 C8 . . . . 0.23(15) ?
C6 C7 C8 C9 . . . . 1.27(15) ?
C10 N3 C9 N2 . . . . 171.36(8) ?
C13 N3 C9 N2 . . . . -8.05(14) ?
C10 N3 C9 C8 . . . . -9.15(14) ?
C13 N3 C9 C8 . . . . 171.44(9) ?
C5 N2 C9 N3 . . . . 177.66(8) ?
C5 N2 C9 C8 . . . . -1.85(13) ?
C7 C8 C9 N3 . . . . -179.98(9) ?
C7 C8 C9 N2 . . . . -0.49(14) ?
C9 N3 C10 C11 . . . . -170.91(9) ?
C13 N3 C10 C11 . . . . 8.57(11) ?
N3 C10 C11 C12 . . . . -28.80(10) ?
C10 C11 C12 C13 . . . . 38.50(11) ?
C9 N3 C13 C12 . . . . -165.45(9) ?
C10 N3 C13 C12 . . . . 15.10(11) ?
C11 C12 C13 N3 . . . . -32.44(10) ?

loop_
_cod_related_entry_id
_cod_related_entry_database
_cod_related_entry_code
1 ChemSpider 30656126
